data_4060276
loop_
_publ_author_name
'Garc\'ia, Felipe'
'Hopkins, Alexander D.'
'Kowenicki, Richard A.'
'McPartlin, Mary'
'Pask, Christopher M.'
'Stead, Matthew L.'
'Woods, Anthony D.'
'Wright, Dominic S.'

_publ_section_title
;
Reactions of Sn(NMe~2~)~2~ with Primary Aryl Phosphides, ArPH-: 
Synthesis and Structures of the Heteroleptic Cages 
[{(PhP--PPh)Sn(\m-PPh)}~2~(Na&#x00B7;PMDETA)~4~ and 
[{Sn(\m~3~-Ppy)}~3~{Sn(\m~3~,\m~1~-pyP--Ppy)}~3~]
;
_journal_issue 8
_journal_name_full Organometallics
_journal_page_first 1813
_journal_page_last 1818
_journal_paper_doi 10.1021/om049177i
_journal_volume 24
_journal_year 2005
_chemical_formula_sum 'C55 H56 N9 O2.5 P9 Sn6'
_chemical_formula_weight 1873.96
_space_group_IT_number 2
_symmetry_cell_setting triclinic
_symmetry_space_group_name_Hall '-P 1'
_symmetry_space_group_name_H-M 'P -1'
_cell_angle_alpha 90.93(3)
_cell_angle_beta 92.14(3)
_cell_angle_gamma 101.67(3)
_cell_formula_units_Z 2
_cell_length_a 11.810(2)
_cell_length_b 14.816(3)
_cell_length_c 19.365(4)
_cell_measurement_temperature 180(2)
_cell_volume 3315.0(12)
_diffrn_ambient_temperature 180(2)
_exptl_crystal_density_diffrn 1.877
_cod_original_formula_sum 'C55 H56 N9 O2.50 P9 Sn6'
_cod_database_code 4060276

loop_
_symmetry_equiv_pos_as_xyz
'x, y, z'
'-x, -y, -z'

loop_
_atom_site_label
_atom_site_type_symbol
_atom_site_fract_x
_atom_site_fract_y
_atom_site_fract_z
_atom_site_U_iso_or_equiv
_atom_site_adp_type
_atom_site_occupancy
_atom_site_symmetry_multiplicity
_atom_site_calc_flag
_atom_site_refinement_flags
_atom_site_disorder_assembly
_atom_site_disorder_group
Sn1 Sn -0.29601(4) 0.07367(3) -0.23502(2) 0.03141(11) Uani 1 1 d . . .
P1 P -0.22707(14) 0.21191(12) -0.14930(9) 0.0303(4) Uani 1 1 d . . .
Sn2 Sn -0.10182(4) 0.39801(3) -0.13306(2) 0.03028(11) Uani 1 1 d . . .
P2 P -0.12925(14) 0.42594(11) -0.26349(9) 0.0284(4) Uani 1 1 d . . .
Sn3 Sn -0.16140(4) 0.34223(3) -0.40017(2) 0.03106(11) Uani 1 1 d . . .
P3 P -0.26196(14) 0.18526(11) -0.35406(9) 0.0276(4) Uani 1 1 d . . .
Sn4 Sn 0.05507(4) 0.14961(3) -0.13795(2) 0.03192(11) Uani 1 1 d . . .
P4 P 0.07270(14) 0.32702(11) -0.16802(9) 0.0274(4) Uani 1 1 d . . .
Sn5 Sn 0.01228(4) 0.10834(3) -0.36973(2) 0.02943(11) Uani 1 1 d . . .
P5 P -0.07324(14) 0.08244(11) -0.24597(9) 0.0284(4) Uani 1 1 d . . .
Sn6 Sn 0.17208(4) 0.40136(3) -0.27821(2) 0.03148(11) Uani 1 1 d . . .
P6 P 0.02986(14) 0.28814(11) -0.36488(9) 0.0278(4) Uani 1 1 d . . .
P7 P -0.13329(16) 0.15391(12) -0.06764(9) 0.0335(4) Uani 1 1 d . . .
P8 P 0.03147(15) 0.52011(12) -0.28688(9) 0.0320(4) Uani 1 1 d . . .
P9 P -0.20205(15) 0.08524(11) -0.42017(9) 0.0304(4) Uani 1 1 d . . .
C1 C -0.3603(6) 0.2327(5) -0.1111(4) 0.0377(16) Uani 1 1 d . . .
C2 C -0.4375(8) 0.2655(7) -0.1534(5) 0.072(3) Uani 1 1 d . . .
H2 H -0.4242 0.2720 -0.2013 0.087 Uiso 1 1 calc R . .
C3 C -0.5340(9) 0.2890(7) -0.1269(6) 0.085(3) Uani 1 1 d . . .
H3 H -0.5881 0.3115 -0.1560 0.102 Uiso 1 1 calc R . .
C4 C -0.5507(8) 0.2794(6) -0.0578(6) 0.067(3) Uani 1 1 d . . .
H4 H -0.6173 0.2942 -0.0379 0.080 Uiso 1 1 calc R . .
C5 C -0.4711(8) 0.2486(8) -0.0185(5) 0.075(3) Uani 1 1 d . . .
H5 H -0.4826 0.2436 0.0297 0.090 Uiso 1 1 calc R . .
N6 N -0.3746(6) 0.2241(6) -0.0434(4) 0.062(2) Uani 1 1 d . . .
C21 C -0.2435(6) 0.4940(5) -0.2569(3) 0.0334(15) Uani 1 1 d . . .
C22 C -0.3554(7) 0.4483(6) -0.2703(5) 0.062(3) Uani 1 1 d . . .
H22 H -0.3715 0.3875 -0.2898 0.075 Uiso 1 1 calc R . .
C23 C -0.4456(8) 0.4931(7) -0.2547(7) 0.084(4) Uani 1 1 d . . .
H23 H -0.5239 0.4617 -0.2611 0.101 Uiso 1 1 calc R . .
C24 C -0.4204(8) 0.5807(7) -0.2306(5) 0.067(3) Uani 1 1 d . . .
H24 H -0.4801 0.6126 -0.2204 0.080 Uiso 1 1 calc R . .
C25 C -0.3067(8) 0.6226(6) -0.2213(5) 0.061(2) Uani 1 1 d . . .
H25 H -0.2895 0.6849 -0.2051 0.073 Uiso 1 1 calc R . .
N26 N -0.2170(5) 0.5817(4) -0.2337(3) 0.0477(16) Uani 1 1 d . . .
C31 C -0.4157(5) 0.1743(5) -0.3801(3) 0.0332(15) Uani 1 1 d . . .
C32 C -0.4781(7) 0.1096(6) -0.4254(5) 0.062(2) Uani 1 1 d . . .
H32 H -0.4417 0.0669 -0.4487 0.074 Uiso 1 1 calc R . .
C33 C -0.5940(8) 0.1070(8) -0.4369(6) 0.079(3) Uani 1 1 d . . .
H33 H -0.6376 0.0631 -0.4689 0.095 Uiso 1 1 calc R . .
C34 C -0.6458(7) 0.1652(8) -0.4037(6) 0.075(3) Uani 1 1 d . . .
H34 H -0.7265 0.1628 -0.4105 0.090 Uiso 1 1 calc R . .
C35 C -0.5791(8) 0.2292(8) -0.3593(6) 0.090(4) Uani 1 1 d . . .
H35 H -0.6155 0.2720 -0.3361 0.108 Uiso 1 1 calc R . .
N36 N -0.4633(6) 0.2348(6) -0.3464(4) 0.072(2) Uani 1 1 d . . .
C41 C 0.1779(5) 0.3835(4) -0.0992(3) 0.0290(14) Uani 1 1 d . . .
C42 C 0.1582(6) 0.3663(5) -0.0307(3) 0.0359(16) Uani 1 1 d . . .
H42 H 0.0941 0.3208 -0.0180 0.043 Uiso 1 1 calc R . .
C43 C 0.2325(7) 0.4158(6) 0.0195(4) 0.052(2) Uani 1 1 d . . .
H43 H 0.2203 0.4048 0.0671 0.062 Uiso 1 1 calc R . .
C44 C 0.3253(7) 0.4818(6) -0.0008(5) 0.057(2) Uani 1 1 d . . .
H44 H 0.3773 0.5178 0.0324 0.068 Uiso 1 1 calc R . .
C45 C 0.3396(7) 0.4934(5) -0.0696(5) 0.054(2) Uani 1 1 d . . .
H45 H 0.4045 0.5377 -0.0831 0.065 Uiso 1 1 calc R . .
N46 N 0.2688(5) 0.4469(4) -0.1203(3) 0.0417(15) Uani 1 1 d . . .
C51 C -0.0598(5) -0.0365(4) -0.2269(3) 0.0292(14) Uani 1 1 d . . .
C52 C -0.0994(7) -0.1102(5) -0.2732(4) 0.0441(18) Uani 1 1 d . . .
H52 H -0.1337 -0.1006 -0.3169 0.053 Uiso 1 1 calc R . .
C53 C -0.0876(7) -0.1980(5) -0.2541(4) 0.053(2) Uani 1 1 d . . .
H53 H -0.1129 -0.2492 -0.2850 0.064 Uiso 1 1 calc R . .
C54 C -0.0400(7) -0.2099(5) -0.1915(5) 0.049(2) Uani 1 1 d . . .
H54 H -0.0324 -0.2696 -0.1773 0.058 Uiso 1 1 calc R . .
C55 C -0.0027(7) -0.1343(5) -0.1487(5) 0.054(2) Uani 1 1 d . . .
H55 H 0.0319 -0.1430 -0.1048 0.065 Uiso 1 1 calc R . .
N56 N -0.0124(5) -0.0490(4) -0.1654(3) 0.0405(14) Uani 1 1 d . . .
C61 C 0.1044(5) 0.3072(4) -0.4470(3) 0.0301(14) Uani 1 1 d . . .
C62 C 0.1411(7) 0.3940(5) -0.4733(4) 0.0476(19) Uani 1 1 d . . .
H62 H 0.1309 0.4472 -0.4482 0.057 Uiso 1 1 calc R . .
C63 C 0.1923(8) 0.4026(6) -0.5358(5) 0.063(2) Uani 1 1 d . . .
H63 H 0.2183 0.4618 -0.5543 0.075 Uiso 1 1 calc R . .
C64 C 0.2057(7) 0.3253(7) -0.5715(4) 0.057(2) Uani 1 1 d . . .
H64 H 0.2408 0.3296 -0.6150 0.068 Uiso 1 1 calc R . .
C65 C 0.1667(7) 0.2405(6) -0.5423(4) 0.0472(19) Uani 1 1 d . . .
H65 H 0.1764 0.1866 -0.5666 0.057 Uiso 1 1 calc R . .
N66 N 0.1160(5) 0.2310(4) -0.4816(3) 0.0369(13) Uani 1 1 d . . .
C71 C -0.1958(6) 0.0299(4) -0.0750(3) 0.0323(15) Uani 1 1 d . . .
N72 N -0.2648(5) -0.0063(4) -0.1296(3) 0.0361(13) Uani 1 1 d . . .
C73 C -0.3075(6) -0.0982(5) -0.1337(4) 0.0419(17) Uani 1 1 d . . .
H73 H -0.3561 -0.1225 -0.1727 0.050 Uiso 1 1 calc R . .
C74 C -0.2842(7) -0.1576(5) -0.0848(4) 0.0480(19) Uani 1 1 d . . .
H74 H -0.3153 -0.2218 -0.0895 0.058 Uiso 1 1 calc R . .
C75 C -0.2145(8) -0.1220(6) -0.0282(4) 0.057(2) Uani 1 1 d . . .
H75 H -0.1964 -0.1615 0.0070 0.069 Uiso 1 1 calc R . .
C76 C -0.1711(7) -0.0280(5) -0.0232(4) 0.0440(18) Uani 1 1 d . . .
H76 H -0.1240 -0.0027 0.0161 0.053 Uiso 1 1 calc R . .
C81 C 0.0873(6) 0.5756(4) -0.2040(3) 0.0316(15) Uani 1 1 d . . .
N82 N 0.0379(5) 0.5475(4) -0.1441(3) 0.0317(12) Uani 1 1 d . . .
C83 C 0.0811(6) 0.5913(5) -0.0844(4) 0.0411(17) Uani 1 1 d . . .
H83 H 0.0459 0.5708 -0.0426 0.049 Uiso 1 1 calc R . .
C84 C 0.1738(7) 0.6643(5) -0.0812(4) 0.047(2) Uani 1 1 d . . .
H84 H 0.2002 0.6952 -0.0385 0.056 Uiso 1 1 calc R . .
C85 C 0.2277(7) 0.6918(5) -0.1414(4) 0.053(2) Uani 1 1 d . . .
H85 H 0.2938 0.7405 -0.1405 0.064 Uiso 1 1 calc R . .
C86 C 0.1846(6) 0.6478(5) -0.2031(4) 0.0417(17) Uani 1 1 d . . .
H86 H 0.2209 0.6665 -0.2449 0.050 Uiso 1 1 calc R . .
C91 C -0.1701(5) 0.1473(4) -0.5004(3) 0.0316(15) Uani 1 1 d . . .
N92 N -0.1594(5) 0.2392(4) -0.5033(3) 0.0323(12) Uani 1 1 d . . .
C93 C -0.1321(6) 0.2807(5) -0.5633(4) 0.0395(17) Uani 1 1 d . . .
H93 H -0.1254 0.3457 -0.5647 0.047 Uiso 1 1 calc R . .
C94 C -0.1131(7) 0.2352(5) -0.6227(4) 0.0454(18) Uani 1 1 d . . .
H94 H -0.0922 0.2677 -0.6637 0.055 Uiso 1 1 calc R . .
C95 C -0.1255(7) 0.1404(5) -0.6207(4) 0.0459(19) Uani 1 1 d . . .
H95 H -0.1154 0.1060 -0.6611 0.055 Uiso 1 1 calc R . .
C96 C -0.1527(6) 0.0967(5) -0.5596(4) 0.0383(16) Uani 1 1 d . . .
H96 H -0.1597 0.0318 -0.5575 0.046 Uiso 1 1 calc R . .
O1S O -0.4039(11) 0.0981(8) 0.1675(9) 0.194(6) Uani 1 1 d . . .
C1S C -0.389(2) 0.0455(17) 0.1129(10) 0.226(12) Uani 1 1 d D . .
H1S1 H -0.3243 0.0783 0.0861 0.271 Uiso 1 1 calc R . .
H1S2 H -0.4601 0.0342 0.0824 0.271 Uiso 1 1 calc R . .
C2S C -0.366(2) -0.0376(14) 0.1339(13) 0.279(19) Uani 1 1 d D . .
H2S1 H -0.3064 -0.0558 0.1051 0.334 Uiso 1 1 calc R . .
H2S2 H -0.4368 -0.0864 0.1297 0.334 Uiso 1 1 calc R . .
C3S C -0.325(2) -0.0250(16) 0.2045(12) 0.250(15) Uani 1 1 d D . .
H3S1 H -0.3808 -0.0608 0.2356 0.300 Uiso 1 1 calc R . .
H3S2 H -0.2491 -0.0435 0.2113 0.300 Uiso 1 1 calc R . .
C4S C -0.314(2) 0.0689(16) 0.2159(15) 0.30(2) Uani 1 1 d D . .
H4S1 H -0.2355 0.1022 0.2056 0.358 Uiso 1 1 calc R . .
H4S2 H -0.3292 0.0822 0.2646 0.358 Uiso 1 1 calc R . .
O1T O 0.5669(15) 0.8477(12) 0.6196(9) 0.114(6) Uiso 0.50 1 d PD A 1
C1T C 0.5892(13) 0.7952(15) 0.6809(10) 0.087(7) Uiso 0.50 1 d PD A 1
H1T1 H 0.5950 0.7320 0.6663 0.104 Uiso 0.50 1 calc PR A 1
H1T2 H 0.6638 0.8251 0.7040 0.104 Uiso 0.50 1 calc PR A 1
C2T C 0.4998(13) 0.7906(14) 0.7279(8) 0.074(5) Uiso 0.50 1 d PD A 1
H2T1 H 0.5141 0.8450 0.7597 0.089 Uiso 0.50 1 calc PR A 1
H2T2 H 0.4904 0.7338 0.7551 0.089 Uiso 0.50 1 calc PR A 1
C3T C 0.4028(14) 0.7898(18) 0.6828(13) 0.125(10) Uiso 0.50 1 d PD A 1
H3T1 H 0.3366 0.8037 0.7080 0.150 Uiso 0.50 1 calc PR A 1
H3T2 H 0.3786 0.7298 0.6578 0.150 Uiso 0.50 1 calc PR A 1
C4T C 0.447(2) 0.861(2) 0.6375(16) 0.156(13) Uiso 0.50 1 d PD A 1
H4T1 H 0.3963 0.8573 0.5952 0.187 Uiso 0.50 1 calc PR A 1
H4T2 H 0.4517 0.9222 0.6603 0.187 Uiso 0.50 1 calc PR A 1
O1T' O 0.536(3) 0.268(2) 0.4320(16) 0.235(12) Uiso 0.50 1 d PD B 2
C1T' C 0.536(3) 0.1765(18) 0.3960(16) 0.146(13) Uiso 0.50 1 d PD B 2
H1T3 H 0.4847 0.1236 0.4166 0.176 Uiso 0.50 1 calc PR B 2
H1T4 H 0.6149 0.1639 0.3912 0.176 Uiso 0.50 1 calc PR B 2
C2T' C 0.490(2) 0.207(2) 0.3348(18) 0.28(2) Uiso 0.50 1 d PD B 2
H2T3 H 0.4757 0.1587 0.2980 0.335 Uiso 0.50 1 calc PR B 2
H2T4 H 0.4163 0.2278 0.3430 0.335 Uiso 0.50 1 calc PR B 2
C3T' C 0.578(2) 0.2818(17) 0.3181(12) 0.101(8) Uiso 0.50 1 d PD B 2
H3T3 H 0.6507 0.2610 0.3085 0.121 Uiso 0.50 1 calc PR B 2
H3T4 H 0.5549 0.3151 0.2777 0.121 Uiso 0.50 1 calc PR B 2
C4T' C 0.590(3) 0.337(2) 0.3792(16) 0.201(16) Uiso 0.50 1 d PD B 2
H4T3 H 0.5480 0.3880 0.3744 0.242 Uiso 0.50 1 calc PR B 2
H4T4 H 0.6725 0.3625 0.3917 0.242 Uiso 0.50 1 calc PR B 2
O1U O 0.4914(17) 0.4728(13) 0.5348(9) 0.212(7) Uiso 0.25 1 d P C -1
C1U C 0.5086(17) 0.5272(13) 0.4652(9) 0.212(7) Uiso 0.25 1 d PD C -1
H1U1 H 0.4330 0.5365 0.4461 0.255 Uiso 0.25 1 calc PR C -1
H1U2 H 0.5596 0.5884 0.4740 0.255 Uiso 0.25 1 calc PR C -1
C2U C 0.558(3) 0.476(2) 0.4185(14) 0.183(15) Uiso 0.25 1 d PD C -1
H2U1 H 0.4997 0.4477 0.3824 0.220 Uiso 0.25 1 calc PR C -1
H2U2 H 0.6222 0.5167 0.3957 0.220 Uiso 0.25 1 calc PR C -1
C3U C 0.600(2) 0.4077(18) 0.4517(15) 0.129(10) Uiso 0.25 1 d PD C -1
H3U1 H 0.6800 0.4320 0.4706 0.155 Uiso 0.25 1 calc PR C -1
H3U2 H 0.6024 0.3560 0.4191 0.155 Uiso 0.25 1 calc PR C -1
C4U C 0.528(3) 0.378(2) 0.5048(15) 0.150(12) Uiso 0.25 1 d PD C -1
H4U1 H 0.5683 0.3486 0.5413 0.181 Uiso 0.25 1 calc PR C -1
H4U2 H 0.4585 0.3326 0.4873 0.181 Uiso 0.25 1 calc PR C -1
O1U' O 0.5086(17) 0.5272(13) 0.4652(9) 0.212(7) Uiso 0.25 1 d P D -2
C1U' C 0.4914(17) 0.4728(13) 0.5348(9) 0.212(7) Uiso 0.25 1 d P D -2
H1U3 H 0.4404 0.4116 0.5260 0.255 Uiso 0.25 1 calc PR D -2
H1U4 H 0.5670 0.4635 0.5539 0.255 Uiso 0.25 1 calc PR D -2
C2U' C 0.442(3) 0.524(2) 0.5815(14) 0.183(15) Uiso 0.25 1 d P D -2
H2U3 H 0.3778 0.4833 0.6043 0.220 Uiso 0.25 1 calc PR D -2
H2U4 H 0.5003 0.5523 0.6176 0.220 Uiso 0.25 1 calc PR D -2
C3U' C 0.400(2) 0.5923(18) 0.5483(15) 0.129(10) Uiso 0.25 1 d P D -2
H3U3 H 0.3976 0.6440 0.5809 0.155 Uiso 0.25 1 calc PR D -2
H3U4 H 0.3200 0.5680 0.5294 0.155 Uiso 0.25 1 calc PR D -2
C4U' C 0.472(3) 0.622(2) 0.4952(15) 0.150(12) Uiso 0.25 1 d P D -2
H4U3 H 0.5415 0.6674 0.5127 0.181 Uiso 0.25 1 calc PR D -2
H4U4 H 0.4317 0.6514 0.4587 0.181 Uiso 0.25 1 calc PR D -2

loop_
_atom_site_aniso_label
_atom_site_aniso_U_11
_atom_site_aniso_U_22
_atom_site_aniso_U_33
_atom_site_aniso_U_23
_atom_site_aniso_U_13
_atom_site_aniso_U_12
Sn1 0.0306(2) 0.0330(2) 0.0303(2) 0.00141(19) -0.00183(19) 0.00623(19)
P1 0.0290(9) 0.0308(9) 0.0324(9) -0.0001(7) 0.0027(7) 0.0088(7)
Sn2 0.0331(2) 0.0328(2) 0.0272(2) -0.00341(19) 0.00023(19) 0.01268(19)
P2 0.0310(9) 0.0266(8) 0.0289(9) -0.0039(7) -0.0029(7) 0.0099(7)
Sn3 0.0338(3) 0.0279(2) 0.0328(2) 0.00006(19) -0.00415(19) 0.01040(19)
P3 0.0252(8) 0.0307(9) 0.0269(9) 0.0003(7) -0.0021(7) 0.0062(7)
Sn4 0.0333(3) 0.0315(2) 0.0327(2) -0.00090(19) -0.00625(19) 0.0122(2)
P4 0.0271(9) 0.0278(8) 0.0281(9) -0.0030(7) -0.0031(7) 0.0085(7)
Sn5 0.0304(2) 0.0282(2) 0.0320(2) -0.00074(19) 0.00209(19) 0.01134(18)
P5 0.0336(9) 0.0265(8) 0.0275(9) 0.0009(7) -0.0013(7) 0.0119(7)
Sn6 0.0263(2) 0.0338(2) 0.0335(3) -0.0046(2) 0.00053(19) 0.00482(19)
P6 0.0279(9) 0.0277(8) 0.0282(9) -0.0017(7) 0.0001(7) 0.0067(7)
P7 0.0411(10) 0.0331(9) 0.0265(9) -0.0011(7) -0.0005(8) 0.0082(8)
P8 0.0383(10) 0.0283(9) 0.0292(9) -0.0009(7) -0.0024(7) 0.0066(7)
P9 0.0338(9) 0.0272(9) 0.0296(9) -0.0030(7) -0.0020(7) 0.0055(7)
C1 0.033(4) 0.037(4) 0.044(4) -0.004(3) 0.006(3) 0.009(3)
C2 0.081(7) 0.094(7) 0.063(6) 0.032(5) 0.038(5) 0.058(6)
C3 0.078(7) 0.095(8) 0.101(9) 0.028(7) 0.036(6) 0.058(6)
C4 0.046(5) 0.067(6) 0.093(8) -0.010(5) 0.029(5) 0.020(4)
C5 0.056(6) 0.123(9) 0.051(6) -0.027(6) 0.009(5) 0.032(6)
N6 0.041(4) 0.104(6) 0.045(4) -0.012(4) 0.004(3) 0.022(4)
C21 0.035(4) 0.035(4) 0.033(4) 0.002(3) -0.007(3) 0.014(3)
C22 0.040(5) 0.050(5) 0.101(8) -0.009(5) -0.016(5) 0.023(4)
C23 0.035(5) 0.070(7) 0.149(11) -0.006(7) -0.002(6) 0.017(5)
C24 0.053(6) 0.072(7) 0.086(7) 0.007(5) 0.002(5) 0.039(5)
C25 0.069(6) 0.046(5) 0.075(6) -0.007(4) 0.005(5) 0.033(5)
N26 0.050(4) 0.040(4) 0.057(4) -0.009(3) 0.000(3) 0.020(3)
C31 0.023(3) 0.039(4) 0.036(4) 0.010(3) -0.003(3) 0.005(3)
C32 0.037(5) 0.068(6) 0.075(6) -0.018(5) -0.016(4) 0.006(4)
C33 0.034(5) 0.092(8) 0.101(8) -0.012(6) -0.020(5) -0.006(5)
C34 0.025(4) 0.102(8) 0.092(8) 0.017(6) -0.014(5) 0.001(5)
C35 0.043(6) 0.120(9) 0.118(10) -0.020(8) -0.002(6) 0.047(6)
N36 0.039(4) 0.086(6) 0.094(6) -0.029(5) -0.011(4) 0.027(4)
C41 0.028(3) 0.028(3) 0.035(4) -0.003(3) -0.003(3) 0.017(3)
C42 0.036(4) 0.041(4) 0.034(4) -0.004(3) -0.003(3) 0.018(3)
C43 0.052(5) 0.069(6) 0.041(5) -0.015(4) -0.011(4) 0.031(4)
C44 0.048(5) 0.055(5) 0.070(6) -0.033(5) -0.035(4) 0.022(4)
C45 0.042(5) 0.044(5) 0.073(6) -0.010(4) -0.014(4) 0.005(4)
N46 0.030(3) 0.040(3) 0.055(4) -0.008(3) -0.008(3) 0.008(3)
C51 0.030(3) 0.028(3) 0.031(4) 0.002(3) 0.002(3) 0.009(3)
C52 0.066(5) 0.033(4) 0.032(4) -0.005(3) 0.004(4) 0.007(4)
C53 0.076(6) 0.027(4) 0.054(5) -0.011(4) 0.014(4) 0.005(4)
C54 0.057(5) 0.027(4) 0.066(6) 0.011(4) 0.008(4) 0.018(4)
C55 0.047(5) 0.048(5) 0.067(6) 0.014(4) -0.019(4) 0.011(4)
N56 0.053(4) 0.030(3) 0.041(4) 0.010(3) -0.007(3) 0.014(3)
C61 0.029(3) 0.030(3) 0.031(3) 0.002(3) 0.002(3) 0.004(3)
C62 0.058(5) 0.042(4) 0.045(5) 0.005(4) 0.013(4) 0.015(4)
C63 0.077(6) 0.060(6) 0.055(5) 0.029(5) 0.021(5) 0.016(5)
C64 0.053(5) 0.086(7) 0.032(4) 0.007(4) 0.008(4) 0.014(5)
C65 0.051(5) 0.060(5) 0.033(4) -0.008(4) 0.003(3) 0.016(4)
N66 0.042(3) 0.043(3) 0.027(3) 0.000(3) 0.005(3) 0.013(3)
C71 0.036(4) 0.034(4) 0.029(4) 0.003(3) 0.004(3) 0.012(3)
N72 0.036(3) 0.038(3) 0.033(3) 0.003(3) 0.000(3) 0.003(3)
C73 0.049(4) 0.034(4) 0.038(4) 0.005(3) -0.002(3) -0.003(3)
C74 0.058(5) 0.042(4) 0.039(4) 0.009(3) -0.003(4) -0.001(4)
C75 0.078(6) 0.045(5) 0.044(5) 0.019(4) -0.010(4) 0.001(4)
C76 0.053(5) 0.043(4) 0.033(4) 0.004(3) -0.007(3) 0.004(4)
C81 0.038(4) 0.022(3) 0.036(4) -0.004(3) -0.004(3) 0.012(3)
N82 0.037(3) 0.031(3) 0.030(3) -0.006(2) -0.004(2) 0.013(2)
C83 0.053(5) 0.042(4) 0.032(4) -0.005(3) -0.004(3) 0.022(4)
C84 0.058(5) 0.038(4) 0.043(5) -0.019(4) -0.020(4) 0.011(4)
C85 0.056(5) 0.041(4) 0.058(5) -0.012(4) -0.008(4) 0.002(4)
C86 0.045(4) 0.031(4) 0.047(4) 0.000(3) -0.003(3) 0.002(3)
C91 0.026(3) 0.032(4) 0.036(4) -0.001(3) -0.006(3) 0.004(3)
N92 0.037(3) 0.034(3) 0.026(3) -0.002(2) -0.004(2) 0.008(2)
C93 0.046(4) 0.037(4) 0.035(4) 0.005(3) -0.006(3) 0.010(3)
C94 0.061(5) 0.050(5) 0.028(4) 0.005(3) 0.003(3) 0.017(4)
C95 0.059(5) 0.052(5) 0.028(4) -0.008(3) -0.001(3) 0.016(4)
C96 0.040(4) 0.036(4) 0.039(4) -0.006(3) 0.001(3) 0.009(3)
O1S 0.163(11) 0.115(9) 0.289(18) -0.049(10) 0.031(12) -0.008(8)
C1S 0.32(3) 0.19(2) 0.19(2) -0.076(18) 0.09(2) 0.10(2)
C2S 0.35(4) 0.143(19) 0.35(4) -0.13(2) 0.15(3) 0.06(2)
C3S 0.29(3) 0.26(3) 0.28(3) 0.02(2) 0.11(3) 0.22(3)
C4S 0.27(3) 0.17(2) 0.45(5) -0.07(2) -0.26(3) 0.08(2)

loop_
_geom_bond_atom_site_label_1
_geom_bond_atom_site_label_2
_geom_bond_distance
_geom_bond_site_symmetry_2
_geom_bond_publ_flag
Sn1 N72 2.431(6) . ?
Sn1 P1 2.5938(19) . ?
Sn1 P5 2.6245(18) . ?
Sn1 P3 2.852(2) . ?
P1 C1 1.842(7) . ?
P1 P7 2.183(3) . ?
P1 Sn2 2.860(2) . ?
Sn2 N82 2.498(5) . ?
Sn2 P2 2.5852(19) . ?
Sn2 P4 2.6020(17) . ?
P2 C21 1.847(6) . ?
P2 P8 2.184(3) . ?
P2 Sn3 2.8838(18) . ?
Sn3 N92 2.497(5) . ?
Sn3 P3 2.5780(19) . ?
Sn3 P6 2.6164(18) . ?
P3 C31 1.841(7) . ?
P3 P9 2.183(2) . ?
Sn4 P5 2.5977(19) . ?
Sn4 P7 2.6621(19) . ?
Sn4 P4 2.6700(18) . ?
P4 C41 1.854(7) . ?
P4 Sn6 2.6236(19) . ?
Sn5 P6 2.6297(18) . ?
Sn5 P9 2.6330(19) . ?
Sn5 P5 2.6391(19) . ?
P5 C51 1.843(6) . ?
Sn6 P6 2.648(2) . ?
Sn6 P8 2.6555(19) . ?
P6 C61 1.845(6) . ?
P7 C71 1.837(7) . ?
P8 C81 1.829(7) . ?
P9 C91 1.831(7) . ?
C1 N6 1.332(10) . ?
C1 C2 1.370(11) . ?
C2 C3 1.372(11) . ?
C3 C4 1.366(14) . ?
C4 C5 1.341(13) . ?
C5 N6 1.366(10) . ?
C21 N26 1.339(8) . ?
C21 C22 1.370(10) . ?
C22 C23 1.405(11) . ?
C23 C24 1.342(12) . ?
C24 C25 1.365(12) . ?
C25 N26 1.350(9) . ?
C31 N36 1.326(9) . ?
C31 C32 1.368(10) . ?
C32 C33 1.371(11) . ?
C33 C34 1.325(13) . ?
C34 C35 1.371(14) . ?
C35 N36 1.367(11) . ?
C41 N46 1.356(8) . ?
C41 C42 1.375(9) . ?
C42 C43 1.380(10) . ?
C43 C44 1.387(12) . ?
C44 C45 1.358(12) . ?
C45 N46 1.350(9) . ?
C51 N56 1.330(8) . ?
C51 C52 1.395(9) . ?
C52 C53 1.390(10) . ?
C53 C54 1.346(12) . ?
C54 C55 1.372(11) . ?
C55 N56 1.335(9) . ?
C61 N66 1.335(8) . ?
C61 C62 1.383(10) . ?
C62 C63 1.370(10) . ?
C63 C64 1.367(12) . ?
C64 C65 1.386(11) . ?
C65 N66 1.335(9) . ?
C71 N72 1.345(8) . ?
C71 C76 1.391(10) . ?
N72 C73 1.353(8) . ?
C73 C74 1.361(10) . ?
C74 C75 1.377(11) . ?
C75 C76 1.385(10) . ?
C81 N82 1.352(8) . ?
C81 C86 1.402(9) . ?
N82 C83 1.348(8) . ?
C83 C84 1.374(10) . ?
C84 C85 1.376(11) . ?
C85 C86 1.380(10) . ?
C91 N92 1.345(8) . ?
C91 C96 1.404(9) . ?
N92 C93 1.342(9) . ?
C93 C94 1.373(9) . ?
C94 C95 1.384(10) . ?
C95 C96 1.375(10) . ?
O1S C1S 1.340(18) . ?
O1S C4S 1.52(2) . ?
C1S C2S 1.379(16) . ?
C2S C3S 1.430(17) . ?
C3S C4S 1.385(17) . ?
O1T C1T 1.47(2) . ?
O1T C4T 1.52(2) . ?
C1T C2T 1.411(13) . ?
C1T C3T 2.188(19) . ?
C2T C3T 1.411(13) . ?
C3T C4T 1.414(13) . ?
O1T' C1T' 1.52(2) . ?
O1T' C4T' 1.52(2) . ?
C1T' C2T' 1.411(13) . ?
C2T' C3T' 1.410(13) . ?
C3T' C4T' 1.413(13) . ?
O1U C1U 1.58(3) . ?
O1U C4U 1.66(3) . ?
C1U C2U 1.395(18) . ?
C2U C3U 1.369(18) . ?
C3U C4U 1.385(18) . ?
O1U' C1U' 1.58(3) . ?
O1U' C4U' 1.66(3) . ?
C1U' C2U' 1.395(18) . ?
C2U' C3U' 1.369(18) . ?
C3U' C4U' 1.385(18) . ?
